data_7706268
loop_
_publ_author_name
'Harringer, Sophia'
'Wernitznig, Debora'
'Gajic, Natalie'
'Diridl, Andreas'
'Wenisch, Dominik'
'Hejl, Michaela'
'Jakupec, Michael A.'
'Theiner, Sarah'
'Koellensperger, Gunda'
'Kandioller, Wolfgang'
'Keppler, Bernhard K.'

_publ_section_title
;
 Introducing <i>N</i>-, <i>P</i>-, and <i>S</i>-donor leaving groups: an
 investigation of the chemical and biological properties of ruthenium,
 rhodium and iridium thiopyridone piano stool complexes.
;
_journal_issue 44
_journal_name_full 'Dalton transactions (Cambridge, England : 2003)'
_journal_page_first 15693
_journal_page_last 15711
_journal_paper_doi 10.1039/d0dt03165h
_journal_volume 49
_journal_year 2020
_chemical_formula_moiety '0.5(C23 H35 N4 O P Rh S), 0.5(C23 H34 N4 O P Rh S), F6 P'
_chemical_formula_sum 'C23 H34.5 F6 N4 O P2 Rh S'
_chemical_formula_weight 693.95
_chemical_name_systematic
'[(1,3,5-Triaza-7-phosphaadamantane-\kP)(1,2-Dimethyl-3-oxo-\kO-pyridine-4(1H)-thionato-\kS)(\h5-1,2,3,4,5-pentamethylcyclopentadienyl)rhodium(III)]hexafluorophosphate'
_space_group_crystal_system monoclinic
_space_group_IT_number 14
_space_group_name_Hall '-P 2ybc'
_space_group_name_H-M_alt 'P 1 21/c 1'
_atom_sites_solution_hydrogens geom
_atom_sites_solution_primary direct
_audit_creation_date 2020-07-15
_audit_creation_method
;
Olex2 1.2
(compiled 2018.05.29 svn.r3508 for OlexSys, GUI svn.r5506)
;
_audit_update_record
;
2020-07-22 deposited with the CCDC.	2020-10-16 downloaded from the CCDC.
;
_cell_angle_alpha 90
_cell_angle_beta 99.318(5)
_cell_angle_gamma 90
_cell_formula_units_Z 8
_cell_length_a 21.070(3)
_cell_length_b 9.9943(14)
_cell_length_c 31.846(4)
_cell_measurement_reflns_used 9981
_cell_measurement_temperature 100.0
_cell_measurement_theta_max 23.275
_cell_measurement_theta_min 2.308
_cell_volume 6617.6(16)
_computing_cell_refinement 'SAINT V8.38A (2016)'
_computing_data_collection APEX3
_computing_data_reduction 'SAINT V8.38A (2016)'
_computing_molecular_graphics 'Olex2 (Dolomanov et al., 2009)'
_computing_publication_material 'Olex2 (Dolomanov et al., 2009)'
_computing_structure_refinement 'ShelXL (Sheldrick, 2015)'
_computing_structure_solution 'ShelXS (Sheldrick, 2008)'
_diffrn_ambient_temperature 100.0
_diffrn_measured_fraction_theta_full 0.999
_diffrn_measured_fraction_theta_max 0.996
_diffrn_measurement_device_type 'Bruker D8 Venture'
_diffrn_measurement_method '\f and \w scans'
_diffrn_radiation_probe x-ray
_diffrn_radiation_type MoK\a
_diffrn_radiation_wavelength 0.71073
_diffrn_reflns_av_R_equivalents 0.1459
_diffrn_reflns_av_unetI/netI 0.1319
_diffrn_reflns_Laue_measured_fraction_full 0.999
_diffrn_reflns_Laue_measured_fraction_max 0.996
_diffrn_reflns_limit_h_max 25
_diffrn_reflns_limit_h_min -25
_diffrn_reflns_limit_k_max 12
_diffrn_reflns_limit_k_min -12
_diffrn_reflns_limit_l_max 38
_diffrn_reflns_limit_l_min -38
_diffrn_reflns_number 40832
_diffrn_reflns_point_group_measured_fraction_full 0.999
_diffrn_reflns_point_group_measured_fraction_max 0.996
_diffrn_reflns_theta_full 25.242
_diffrn_reflns_theta_max 25.440
_diffrn_reflns_theta_min 2.167
_diffrn_source 'Sealed xray tube'
_diffrn_source_type 'Incoatec IuS'
_diffrn_standards_number 0
_exptl_absorpt_coefficient_mu 0.731
_exptl_absorpt_correction_T_max 0.4901
_exptl_absorpt_correction_T_min 0.3790
_exptl_absorpt_correction_type multi-scan
_exptl_absorpt_process_details
;
SADABS-2016/2 (Bruker,2016/2) was used for absorption correction. 
wR2(int) was 0.1126 before and 0.0750 after correction. 
The Ratio of minimum to maximum transmission is 0.7733. 
The \l/2 correction factor is Not present.
;
_exptl_crystal_colour 'clear orange'
_exptl_crystal_colour_lustre clear
_exptl_crystal_colour_primary orange
_exptl_crystal_density_diffrn 1.393
_exptl_crystal_description plate
_exptl_crystal_F_000 2828
_exptl_crystal_size_max 0.2
_exptl_crystal_size_mid 0.18
_exptl_crystal_size_min 0.01
_refine_diff_density_max 0.967
_refine_diff_density_min -1.065
_refine_diff_density_rms 0.118
_refine_ls_extinction_method none
_refine_ls_goodness_of_fit_ref 0.999
_refine_ls_hydrogen_treatment constr
_refine_ls_matrix_type full
_refine_ls_number_parameters 687
_refine_ls_number_reflns 12176
_refine_ls_number_restraints 55
_refine_ls_restrained_S_all 1.001
_refine_ls_R_factor_all 0.1402
_refine_ls_R_factor_gt 0.0732
_refine_ls_shift/su_max 0.002
_refine_ls_shift/su_mean 0.000
_refine_ls_structure_factor_coef Fsqd
_refine_ls_weighting_details
;
 w=1/[\s^2^(Fo^2^)+(0.0891P)^2^]
 where P=(Fo^2^+2Fc^2^)/3
;
_refine_ls_weighting_scheme calc
_refine_ls_wR_factor_gt 0.1667
_refine_ls_wR_factor_ref 0.2061
_reflns_Friedel_coverage 0.000
_reflns_number_gt 6544
_reflns_number_total 12176
_reflns_threshold_expression 'I > 2\s(I)'
_cod_data_source_file d0dt03165h2.cif
_cod_data_source_block soha103a_p21c
_cod_original_cell_volume 6617.8(17)
_cod_original_sg_symbol_H-M 'P 21/c'
_cod_original_formula_sum 'C23 H34.50 F6 N4 O P2 Rh S'
_cod_database_code 7706268
_shelxl_version_number 2013-2
_shelx_space_group_comment
;
The symmetry employed for this shelxl refinement is uniquely defined
by the following loop, which should always be used as a source of
symmetry information in preference to the above space-group names.
They are only intended as comments.
;
_shelx_estimated_absorpt_t_max 0.993
_shelx_estimated_absorpt_t_min 0.868

loop_
_space_group_symop_operation_xyz
'x, y, z'
'-x, y+1/2, -z+1/2'
'-x, -y, -z'
'x, -y-1/2, z-1/2'

loop_
_atom_site_label
_atom_site_type_symbol
_atom_site_fract_x
_atom_site_fract_y
_atom_site_fract_z
_atom_site_U_iso_or_equiv
_atom_site_adp_type
_atom_site_occupancy
_atom_site_site_symmetry_order
_atom_site_calc_flag
_atom_site_refinement_flags_posn
_atom_site_refinement_flags_adp
_atom_site_refinement_flags_occupancy
_atom_site_disorder_assembly
_atom_site_disorder_group
Rh1A Rh 0.16220(3) 0.10068(6) 0.50094(2) 0.03525(18) Uani 1 1 d . . . . .
S1A S 0.05521(10) 0.0816(2) 0.46482(6) 0.0418(5) Uani 1 1 d . . . . .
P1A P 0.12324(10) 0.25157(19) 0.54425(6) 0.0345(5) Uani 1 1 d . . . . .
O1A O 0.1669(3) 0.2548(5) 0.45739(16) 0.0414(13) Uani 1 1 d . . . . .
N1A N 0.0760(4) 0.3652(7) 0.35851(19) 0.0451(18) Uani 1 1 d . . . . .
N2A N 0.1354(3) 0.4234(6) 0.6125(2) 0.0401(16) Uani 1 1 d . . . . .
N3A N 0.0286(3) 0.3184(6) 0.5910(2) 0.0392(16) Uani 1 1 d . . . . .
N4A N 0.0653(3) 0.4965(6) 0.5463(2) 0.0418(17) Uani 1 1 d . . . . .
C1A C 0.1252(4) 0.3540(9) 0.3924(2) 0.043(2) Uani 1 1 d . . . . .
C2A C 0.1186(4) 0.2653(7) 0.4249(2) 0.0349(18) Uani 1 1 d . . . . .
C3A C 0.0612(4) 0.1909(7) 0.4236(2) 0.0336(18) Uani 1 1 d . . . . .
C4A C 0.0135(4) 0.2074(8) 0.3890(2) 0.041(2) Uani 1 1 d . . . . .
H4A H -0.0257 0.1595 0.3876 0.049 Uiso 1 1 calc R . . . .
C5A C 0.0221(4) 0.2927(9) 0.3564(3) 0.050(2) Uani 1 1 d . . . . .
H5A H -0.0106 0.3002 0.3321 0.059 Uiso 1 1 calc R . . . .
C6A C 0.2606(4) 0.0369(8) 0.5001(3) 0.050(2) Uani 1 1 d . . . . .
C7A C 0.2494(4) 0.0282(9) 0.5420(3) 0.051(2) Uani 1 1 d . . . . .
C8A C 0.1974(5) -0.0633(8) 0.5426(3) 0.046(2) Uani 1 1 d . . . . .
C9A C 0.1793(4) -0.1164(7) 0.5003(2) 0.0390(19) Uani 1 1 d . . . . .
C10A C 0.2171(4) -0.0546(8) 0.4739(2) 0.042(2) Uani 1 1 d . . . . .
C11A C 0.3074(5) 0.1210(11) 0.4835(4) 0.079(3) Uani 1 1 d . . . . .
H11A H 0.2851 0.1789 0.4610 0.118 Uiso 1 1 calc GR . . . .
H11B H 0.3383 0.0643 0.4718 0.118 Uiso 1 1 calc GR . . . .
H11C H 0.3302 0.1764 0.5065 0.118 Uiso 1 1 calc GR . . . .
C12A C 0.2878(5) 0.0937(11) 0.5818(3) 0.080(4) Uani 1 1 d . . . . .
H12A H 0.2997 0.1851 0.5750 0.120 Uiso 1 1 calc GR . . . .
H12B H 0.3269 0.0415 0.5914 0.120 Uiso 1 1 calc GR . . . .
H12C H 0.2614 0.0964 0.6045 0.120 Uiso 1 1 calc GR . . . .
C13A C 0.1704(5) -0.1110(10) 0.5813(3) 0.068(3) Uani 1 1 d . . . . .
H13A H 0.1732 -0.0388 0.6023 0.103 Uiso 1 1 calc GR . . . .
H13B H 0.1951 -0.1883 0.5938 0.103 Uiso 1 1 calc GR . . . .
H13C H 0.1253 -0.1369 0.5727 0.103 Uiso 1 1 calc GR . . . .
C14A C 0.1313(5) -0.2213(8) 0.4877(3) 0.060(3) Uani 1 1 d . . . . .
H14A H 0.0953 -0.2099 0.5034 0.091 Uiso 1 1 calc GR . . . .
H14B H 0.1511 -0.3092 0.4942 0.091 Uiso 1 1 calc GR . . . .
H14C H 0.1156 -0.2150 0.4571 0.091 Uiso 1 1 calc GR . . . .
C15A C 0.2158(5) -0.0833(10) 0.4275(3) 0.066(3) Uani 1 1 d . . . . .
H15A H 0.1715 -0.1013 0.4139 0.100 Uiso 1 1 calc GR . . . .
H15B H 0.2427 -0.1617 0.4244 0.100 Uiso 1 1 calc GR . . . .
H15C H 0.2325 -0.0058 0.4139 0.100 Uiso 1 1 calc GR . . . .
C16A C 0.0841(5) 0.4485(10) 0.3213(3) 0.066(3) Uani 1 1 d . . . . .
H16A H 0.1029 0.5350 0.3311 0.100 Uiso 1 1 calc GR . . . .
H16B H 0.0421 0.4630 0.3036 0.100 Uiso 1 1 calc GR . . . .
H16C H 0.1127 0.4028 0.3046 0.100 Uiso 1 1 calc GR . . . .
C17A C 0.1838(5) 0.4391(10) 0.3935(3) 0.068(3) Uani 1 1 d . . . . .
H17A H 0.2038 0.4198 0.3684 0.102 Uiso 1 1 calc GR . . . .
H17B H 0.2144 0.4195 0.4193 0.102 Uiso 1 1 calc GR . . . .
H17C H 0.1715 0.5337 0.3933 0.102 Uiso 1 1 calc GR . . . .
C18A C 0.1727(4) 0.3240(8) 0.5918(2) 0.041(2) Uani 1 1 d . . . . .
H18A H 0.1878 0.2517 0.6123 0.050 Uiso 1 1 calc R . . . .
H18B H 0.2109 0.3680 0.5836 0.050 Uiso 1 1 calc R . . . .
C19A C 0.0535(4) 0.2053(7) 0.5680(2) 0.0382(19) Uani 1 1 d . . . . .
H19A H 0.0189 0.1736 0.5453 0.046 Uiso 1 1 calc R . . . .
H19B H 0.0652 0.1305 0.5881 0.046 Uiso 1 1 calc R . . . .
C20A C 0.1136(4) 0.5331(8) 0.5833(2) 0.043(2) Uani 1 1 d . . . . .
H20A H 0.1514 0.5714 0.5728 0.051 Uiso 1 1 calc R . . . .
H20B H 0.0953 0.6042 0.5994 0.051 Uiso 1 1 calc R . . . .
C21A C 0.0932(4) 0.4070(7) 0.5181(2) 0.0398(19) Uani 1 1 d . . . . .
H21A H 0.1290 0.4535 0.5076 0.048 Uiso 1 1 calc R . . . .
H21B H 0.0602 0.3854 0.4932 0.048 Uiso 1 1 calc R . . . .
C22A C 0.0785(4) 0.3650(9) 0.6263(3) 0.049(2) Uani 1 1 d . . . . .
H22A H 0.0591 0.4326 0.6431 0.059 Uiso 1 1 calc R . . . .
H22B H 0.0921 0.2883 0.6453 0.059 Uiso 1 1 calc R . . . .
C23A C 0.0115(4) 0.4334(8) 0.5625(3) 0.043(2) Uani 1 1 d . . . . .
H23A H -0.0203 0.4033 0.5379 0.052 Uiso 1 1 calc R . . . .
H23B H -0.0098 0.5017 0.5779 0.052 Uiso 1 1 calc R . . . .
Rh1B Rh 0.31218(3) 0.93354(7) 0.26803(2) 0.0448(2) Uani 1 1 d . . . . .
S1B S 0.33644(13) 0.9985(3) 0.34025(8) 0.0694(8) Uani 1 1 d . . . . .
P1B P 0.20618(11) 0.9619(2) 0.27157(7) 0.0388(5) Uani 1 1 d . . . . .
O1B O 0.3060(3) 0.7450(6) 0.29373(18) 0.0562(16) Uani 1 1 d . . . . .
N1B N 0.3594(6) 0.5799(14) 0.3922(4) 0.107(4) Uani 1 1 d . . . . .
N2B N 0.1042(3) 0.8777(7) 0.3083(2) 0.0465(18) Uani 1 1 d . . . . .
N3B N 0.0794(3) 0.9620(6) 0.2348(2) 0.0402(16) Uani 1 1 d . . . . .
N4B N 0.1095(3) 1.1177(7) 0.2940(2) 0.0492(18) Uani 1 1 d . . . . .
C1AA C 0.3172(6) 0.4820(12) 0.3229(4) 0.096(4) Uani 1 1 d . . . . .
H1AA H 0.2725 0.4915 0.3089 0.145 Uiso 1 1 calc GR . . . .
H1AB H 0.3216 0.4003 0.3402 0.145 Uiso 1 1 calc GR . . . .
H1AC H 0.3454 0.4767 0.3014 0.145 Uiso 1 1 calc GR . . . .
C2AA C 0.3700(7) 0.4431(16) 0.4114(5) 0.153(8) Uani 1 1 d . . . . .
H2AA H 0.3284 0.4008 0.4126 0.229 Uiso 1 1 calc GR . . . .
H2AB H 0.3945 0.4506 0.4402 0.229 Uiso 1 1 calc GR . . . .
H2AC H 0.3942 0.3884 0.3939 0.229 Uiso 1 1 calc GR . . . .
C1B C 0.3355(5) 0.5996(13) 0.3508(3) 0.075(3) Uani 1 1 d . . . . .
C2B C 0.3293(5) 0.7293(11) 0.3349(3) 0.063(3) Uani 1 1 d . . . . .
C3B C 0.3475(5) 0.8394(12) 0.3610(3) 0.068(3) Uani 1 1 d . . . . .
C4B C 0.3730(6) 0.8157(17) 0.4042(3) 0.097(4) Uani 1 1 d . . . . .
H4B H 0.3863 0.8878 0.4230 0.116 Uiso 1 1 calc R . . . .
C5B C 0.3780(7) 0.687(2) 0.4182(4) 0.112(6) Uani 1 1 d . . . . .
H5B H 0.3951 0.6700 0.4472 0.135 Uiso 1 1 calc R . . . .
C6B C 0.3742(5) 0.8577(10) 0.2235(3) 0.061(3) Uani 1 1 d . . . . .
C7B C 0.3186(4) 0.9203(10) 0.2000(3) 0.055(2) Uani 1 1 d . . . . .
C8B C 0.3206(4) 1.0561(10) 0.2125(3) 0.054(2) Uani 1 1 d . . . . .
C9B C 0.3757(5) 1.0750(11) 0.2442(3) 0.066(3) Uani 1 1 d . . . . .
C10B C 0.4095(4) 0.9514(11) 0.2516(3) 0.060(3) Uani 1 1 d . . . . .
C11B C 0.3893(6) 0.7108(11) 0.2212(4) 0.096(4) Uani 1 1 d . . . . .
H11D H 0.4232 0.6868 0.2449 0.145 Uiso 1 1 calc GR . . . .
H11E H 0.4041 0.6917 0.1942 0.145 Uiso 1 1 calc GR . . . .
H11F H 0.3506 0.6584 0.2230 0.145 Uiso 1 1 calc GR . . . .
C12B C 0.2718(5) 0.8550(12) 0.1649(3) 0.081(4) Uani 1 1 d . . . . .
H12D H 0.2592 0.7671 0.1745 0.121 Uiso 1 1 calc GR . . . .
H12E H 0.2923 0.8441 0.1396 0.121 Uiso 1 1 calc GR . . . .
H12F H 0.2335 0.9115 0.1580 0.121 Uiso 1 1 calc GR . . . .
C13B C 0.2755(5) 1.1637(11) 0.1926(3) 0.079(3) Uani 1 1 d . . . . .
H13D H 0.2352 1.1228 0.1788 0.119 Uiso 1 1 calc GR . . . .
H13E H 0.2954 1.2125 0.1714 0.119 Uiso 1 1 calc GR . . . .
H13F H 0.2665 1.2259 0.2147 0.119 Uiso 1 1 calc GR . . . .
C14B C 0.3970(6) 1.2061(12) 0.2654(4) 0.105(5) Uani 1 1 d . . . . .
H14D H 0.3597 1.2650 0.2648 0.157 Uiso 1 1 calc GR . . . .
H14E H 0.4285 1.2488 0.2502 0.157 Uiso 1 1 calc GR . . . .
H14F H 0.4167 1.1895 0.2950 0.157 Uiso 1 1 calc GR . . . .
C15B C 0.4701(5) 0.9283(15) 0.2816(4) 0.104(5) Uani 1 1 d . . . . .
H15D H 0.4695 0.9800 0.3077 0.155 Uiso 1 1 calc GR . . . .
H15E H 0.5068 0.9567 0.2683 0.155 Uiso 1 1 calc GR . . . .
H15F H 0.4743 0.8329 0.2886 0.155 Uiso 1 1 calc GR . . . .
C16B C 0.1719(4) 0.8469(8) 0.3070(3) 0.048(2) Uani 1 1 d . . . . .
H16D H 0.1754 0.7539 0.2969 0.057 Uiso 1 1 calc R . . . .
H16E H 0.1969 0.8534 0.3360 0.057 Uiso 1 1 calc R . . . .
C17B C 0.1440(4) 0.9452(9) 0.2240(2) 0.043(2) Uani 1 1 d . . . . .
H17D H 0.1512 1.0134 0.2027 0.052 Uiso 1 1 calc R . . . .
H17E H 0.1473 0.8558 0.2111 0.052 Uiso 1 1 calc R . . . .
C18B C 0.1786(5) 1.1202(9) 0.2913(3) 0.056(2) Uani 1 1 d . . . . .
H18C H 0.2034 1.1388 0.3199 0.067 Uiso 1 1 calc R . . . .
H18D H 0.1872 1.1936 0.2721 0.067 Uiso 1 1 calc R . . . .
C19B C 0.0650(4) 0.8627(8) 0.2651(3) 0.049(2) Uani 1 1 d . . . . .
H19C H 0.0726 0.7725 0.2541 0.059 Uiso 1 1 calc R . . . .
H19D H 0.0189 0.8691 0.2677 0.059 Uiso 1 1 calc R . . . .
C20B C 0.0946(4) 1.0136(9) 0.3229(3) 0.050(2) Uani 1 1 d . . . . .
H20C H 0.0799 1.0324 0.3489 0.061 Uiso 1 1 calc R . . . .
C21B C 0.0714(4) 1.0946(8) 0.2517(3) 0.050(2) Uani 1 1 d . . . . .
H21C H 0.0254 1.1083 0.2535 0.060 Uiso 1 1 calc R . . . .
H21D H 0.0837 1.1618 0.2317 0.060 Uiso 1 1 calc R . . . .
P6 P 0.14246(14) 0.5030(2) 0.20324(7) 0.0543(7) Uani 1 1 d D . . . .
F1B2 F 0.1125(9) 0.5641(14) 0.2417(4) 0.1061(16) Uani 0.5 1 d D . P A 2
F2B2 F 0.1675(8) 0.4213(14) 0.1672(4) 0.1061(16) Uani 0.5 1 d D . P A 2
F3B2 F 0.0864(7) 0.4005(13) 0.2049(5) 0.1061(16) Uani 0.5 1 d D . P A 2
F4B2 F 0.2068(6) 0.5837(13) 0.2130(5) 0.1061(16) Uani 0.5 1 d D . P A 2
F5B2 F 0.1809(8) 0.4015(14) 0.2375(4) 0.1061(16) Uani 0.5 1 d D . P A 2
F6B2 F 0.1159(8) 0.6232(18) 0.1745(6) 0.1061(16) Uani 0.5 1 d . . P A 2
P2A P 0.31772(14) 0.5776(3) 0.53369(9) 0.0677(8) Uani 1 1 d . . . . .
F1A F 0.2862(6) 0.5086(13) 0.4929(3) 0.208(5) Uani 1 1 d . . . . .
F2A F 0.3516(5) 0.6477(10) 0.5753(2) 0.155(4) Uani 1 1 d . . . . .
F3A F 0.2515(4) 0.6188(10) 0.5449(3) 0.143(4) Uani 1 1 d . . . . .
F4A F 0.3866(4) 0.5422(9) 0.5247(3) 0.141(3) Uani 1 1 d . . . . .
F5A F 0.3164(4) 0.4501(8) 0.5613(3) 0.145(4) Uani 1 1 d . . . . .
F6A F 0.3215(4) 0.7091(8) 0.5082(3) 0.142(3) Uani 1 1 d . . . . .
F1B1 F 0.1779(8) 0.5733(13) 0.2444(4) 0.1061(16) Uani 0.5 1 d D . P A 1
F2B1 F 0.0938(7) 0.4574(14) 0.1612(4) 0.1061(16) Uani 0.5 1 d D . P A 1
F3B1 F 0.0771(6) 0.5478(15) 0.2193(5) 0.1061(16) Uani 0.5 1 d D . P A 1
F4B1 F 0.2026(7) 0.4697(15) 0.1812(5) 0.1061(16) Uani 0.5 1 d D . P A 1
F5B1 F 0.1402(9) 0.3597(12) 0.2238(5) 0.1061(16) Uani 0.5 1 d D . P A 1
F6B1 F 0.1432(8) 0.6450(14) 0.1802(6) 0.1061(16) Uani 0.5 1 d D . P A 1

loop_
_atom_site_aniso_label
_atom_site_aniso_U_11
_atom_site_aniso_U_22
_atom_site_aniso_U_33
_atom_site_aniso_U_23
_atom_site_aniso_U_13
_atom_site_aniso_U_12
Rh1A 0.0468(4) 0.0292(3) 0.0297(3) -0.0001(3) 0.0059(3) 0.0023(3)
S1A 0.0486(13) 0.0358(12) 0.0399(11) 0.0001(9) 0.0037(10) -0.0067(9)
P1A 0.0495(13) 0.0246(10) 0.0303(11) 0.0013(8) 0.0087(9) 0.0010(9)
O1A 0.046(3) 0.044(3) 0.033(3) 0.007(3) 0.002(3) 0.000(3)
N1A 0.066(5) 0.044(4) 0.026(3) 0.005(3) 0.010(3) 0.013(4)
N2A 0.046(4) 0.035(4) 0.038(4) -0.004(3) 0.004(3) 0.001(3)
N3A 0.055(4) 0.027(3) 0.039(4) 0.003(3) 0.016(3) 0.000(3)
N4A 0.054(5) 0.035(4) 0.040(4) 0.002(3) 0.016(3) 0.006(3)
C1A 0.050(5) 0.048(5) 0.033(4) -0.001(4) 0.013(4) -0.001(4)
C2A 0.047(5) 0.035(4) 0.025(4) -0.006(3) 0.011(4) 0.009(4)
C3A 0.043(5) 0.032(4) 0.027(4) 0.002(3) 0.007(3) 0.006(3)
C4A 0.052(5) 0.036(5) 0.036(4) -0.007(4) 0.009(4) 0.006(4)
C5A 0.053(6) 0.054(6) 0.038(5) -0.010(4) -0.004(4) 0.003(5)
C6A 0.050(6) 0.040(5) 0.060(6) 0.008(4) 0.008(5) 0.008(4)
C7A 0.056(6) 0.043(5) 0.049(5) -0.009(4) -0.008(4) 0.018(4)
C8A 0.077(7) 0.026(4) 0.035(5) -0.001(4) 0.009(4) 0.021(4)
C9A 0.062(6) 0.026(4) 0.030(4) -0.001(3) 0.010(4) 0.003(4)
C10A 0.056(6) 0.037(4) 0.031(4) -0.006(4) 0.005(4) 0.008(4)
C11A 0.045(6) 0.079(8) 0.114(10) 0.005(7) 0.018(6) 0.005(5)
C12A 0.066(7) 0.083(8) 0.078(7) -0.034(6) -0.024(6) 0.033(6)
C13A 0.107(9) 0.062(6) 0.036(5) 0.006(5) 0.011(5) 0.023(6)
C14A 0.096(8) 0.028(5) 0.061(6) 0.011(4) 0.026(5) 0.005(5)
C15A 0.076(7) 0.084(8) 0.040(5) -0.009(5) 0.013(5) 0.017(6)
C16A 0.093(8) 0.075(7) 0.029(5) 0.012(5) 0.006(5) -0.006(6)
C17A 0.060(7) 0.087(8) 0.056(6) 0.031(6) 0.006(5) -0.011(6)
C18A 0.052(5) 0.033(4) 0.039(5) -0.006(4) 0.008(4) -0.002(4)
C19A 0.052(5) 0.025(4) 0.038(4) 0.007(3) 0.009(4) -0.002(4)
C20A 0.059(6) 0.030(4) 0.043(5) -0.003(4) 0.020(4) -0.001(4)
C21A 0.056(5) 0.035(4) 0.031(4) 0.006(4) 0.015(4) 0.010(4)
C22A 0.068(6) 0.042(5) 0.041(5) 0.006(4) 0.014(4) 0.003(4)
C23A 0.053(5) 0.033(5) 0.049(5) 0.000(4) 0.023(4) 0.004(4)
Rh1B 0.0460(4) 0.0523(4) 0.0367(4) -0.0006(3) 0.0082(3) 0.0029(3)
S1B 0.0648(18) 0.097(2) 0.0449(14) -0.0197(14) 0.0041(12) 0.0024(15)
P1B 0.0466(13) 0.0355(12) 0.0357(12) -0.0018(9) 0.0107(10) 0.0011(10)
O1B 0.062(4) 0.062(4) 0.044(4) 0.017(3) 0.009(3) 0.010(3)
N1B 0.098(9) 0.141(11) 0.092(9) 0.054(8) 0.046(7) 0.058(8)
N2B 0.061(5) 0.038(4) 0.043(4) -0.001(3) 0.018(4) 0.007(3)
N3B 0.049(4) 0.034(4) 0.036(4) -0.002(3) 0.001(3) -0.004(3)
N4B 0.055(5) 0.041(4) 0.052(4) -0.011(4) 0.012(4) 0.004(3)
C1AA 0.112(11) 0.085(9) 0.102(10) 0.028(8) 0.044(8) 0.026(8)
C2AA 0.144(14) 0.176(16) 0.150(14) 0.122(13) 0.056(11) 0.089(12)
C1B 0.075(8) 0.099(9) 0.057(7) 0.036(7) 0.028(6) 0.033(7)
C2B 0.058(7) 0.088(8) 0.045(6) 0.017(6) 0.016(5) 0.028(6)
C3B 0.044(6) 0.113(9) 0.046(6) 0.011(6) 0.008(5) 0.027(6)
C4B 0.095(10) 0.163(14) 0.031(6) 0.005(8) 0.008(6) 0.025(9)
C5B 0.098(11) 0.181(18) 0.062(9) 0.044(10) 0.027(8) 0.062(12)
C6B 0.069(7) 0.067(7) 0.056(6) -0.008(5) 0.033(5) 0.002(5)
C7B 0.047(6) 0.076(7) 0.048(5) 0.009(5) 0.025(4) -0.004(5)
C8B 0.048(6) 0.057(6) 0.064(6) 0.012(5) 0.026(5) 0.004(5)
C9B 0.062(7) 0.080(8) 0.061(6) 0.004(6) 0.022(5) -0.017(6)
C10B 0.040(6) 0.082(7) 0.061(6) 0.007(6) 0.015(5) 0.006(5)
C11B 0.127(11) 0.082(9) 0.094(9) 0.011(7) 0.058(8) 0.032(8)
C12B 0.088(8) 0.117(10) 0.041(6) -0.021(6) 0.019(5) -0.029(7)
C13B 0.083(8) 0.080(8) 0.076(8) 0.038(6) 0.019(6) 0.009(6)
C14B 0.130(12) 0.077(8) 0.106(10) -0.029(8) 0.019(9) -0.040(8)
C15B 0.051(7) 0.182(15) 0.077(8) 0.006(9) 0.009(6) 0.024(8)
C16B 0.075(7) 0.031(4) 0.037(5) -0.006(4) 0.007(4) 0.005(4)
C17B 0.048(5) 0.054(5) 0.029(4) 0.007(4) 0.010(4) 0.017(4)
C18B 0.065(7) 0.041(5) 0.061(6) -0.001(4) 0.009(5) 0.000(5)
C19B 0.046(5) 0.040(5) 0.063(6) -0.014(4) 0.018(4) -0.007(4)
C20B 0.062(6) 0.055(6) 0.040(5) -0.018(4) 0.026(4) 0.010(5)
C21B 0.054(6) 0.037(5) 0.061(6) 0.003(4) 0.015(5) 0.010(4)
P6 0.090(2) 0.0353(12) 0.0430(13) -0.0044(11) 0.0284(13) -0.0015(13)
F1B2 0.138(5) 0.090(3) 0.091(3) 0.004(3) 0.020(3) 0.003(3)
F2B2 0.138(5) 0.090(3) 0.091(3) 0.004(3) 0.020(3) 0.003(3)
F3B2 0.138(5) 0.090(3) 0.091(3) 0.004(3) 0.020(3) 0.003(3)
F4B2 0.138(5) 0.090(3) 0.091(3) 0.004(3) 0.020(3) 0.003(3)
F5B2 0.138(5) 0.090(3) 0.091(3) 0.004(3) 0.020(3) 0.003(3)
F6B2 0.138(5) 0.090(3) 0.091(3) 0.004(3) 0.020(3) 0.003(3)
P2A 0.0668(19) 0.076(2) 0.0612(17) 0.0093(15) 0.0131(14) 0.0028(15)
F1A 0.196(11) 0.259(13) 0.151(9) -0.105(9) -0.029(8) -0.063(10)
F2A 0.189(9) 0.195(10) 0.086(5) -0.035(6) 0.035(6) -0.077(8)
F3A 0.097(6) 0.188(9) 0.157(8) 0.076(7) 0.064(5) 0.053(6)
F4A 0.102(6) 0.173(8) 0.160(8) 0.052(6) 0.059(6) 0.057(6)
F5A 0.121(7) 0.115(6) 0.199(9) 0.089(6) 0.025(6) 0.004(5)
F6A 0.163(8) 0.120(7) 0.159(8) 0.080(6) 0.069(6) 0.042(6)
F1B1 0.138(5) 0.090(3) 0.091(3) 0.004(3) 0.020(3) 0.003(3)
F2B1 0.138(5) 0.090(3) 0.091(3) 0.004(3) 0.020(3) 0.003(3)
F3B1 0.138(5) 0.090(3) 0.091(3) 0.004(3) 0.020(3) 0.003(3)
F4B1 0.138(5) 0.090(3) 0.091(3) 0.004(3) 0.020(3) 0.003(3)
F5B1 0.138(5) 0.090(3) 0.091(3) 0.004(3) 0.020(3) 0.003(3)
F6B1 0.138(5) 0.090(3) 0.091(3) 0.004(3) 0.020(3) 0.003(3)

loop_
_atom_type_symbol
_atom_type_description
_atom_type_scat_dispersion_real
_atom_type_scat_dispersion_imag
_atom_type_scat_source
C C 0.0033 0.0016 'International Tables Vol C Tables 4.2.6.8 and 6.1.1.4'
H H 0.0000 0.0000 'International Tables Vol C Tables 4.2.6.8 and 6.1.1.4'
F F 0.0171 0.0103 'International Tables Vol C Tables 4.2.6.8 and 6.1.1.4'
N N 0.0061 0.0033 'International Tables Vol C Tables 4.2.6.8 and 6.1.1.4'
O O 0.0106 0.0060 'International Tables Vol C Tables 4.2.6.8 and 6.1.1.4'
P P 0.1023 0.0942 'International Tables Vol C Tables 4.2.6.8 and 6.1.1.4'
Rh Rh -1.1178 0.9187 'International Tables Vol C Tables 4.2.6.8 and 6.1.1.4'
S S 0.1246 0.1234 'International Tables Vol C Tables 4.2.6.8 and 6.1.1.4'

loop_
_geom_angle_atom_site_label_1
_geom_angle_atom_site_label_2
_geom_angle_atom_site_label_3
_geom_angle
_geom_angle_site_symmetry_1
_geom_angle_site_symmetry_3
_geom_angle_publ_flag
P1A Rh1A S1A 86.53(8) . . ?
O1A Rh1A S1A 83.13(15) . . ?
O1A Rh1A P1A 88.52(15) . . ?
O1A Rh1A C6A 93.4(3) . . ?
O1A Rh1A C7A 120.9(3) . . ?
O1A Rh1A C8A 156.8(3) . . ?
O1A Rh1A C9A 134.2(2) . . ?
O1A Rh1A C10A 100.2(3) . . ?
C6A Rh1A S1A 143.7(3) . . ?
C6A Rh1A P1A 129.6(3) . . ?
C6A Rh1A C7A 37.2(3) . . ?
C6A Rh1A C9A 63.4(3) . . ?
C6A Rh1A C10A 39.0(3) . . ?
C7A Rh1A S1A 154.3(3) . . ?
C7A Rh1A P1A 101.9(2) . . ?
C7A Rh1A C9A 63.8(3) . . ?
C8A Rh1A S1A 116.3(3) . . ?
C8A Rh1A P1A 104.5(2) . . ?
C8A Rh1A C6A 63.4(3) . . ?
C8A Rh1A C7A 38.3(3) . . ?
C8A Rh1A C9A 38.6(3) . . ?
C8A Rh1A C10A 63.5(3) . . ?
C9A Rh1A S1A 93.5(2) . . ?
C9A Rh1A P1A 137.1(2) . . ?
C10A Rh1A S1A 105.9(2) . . ?
C10A Rh1A P1A 165.5(2) . . ?
C10A Rh1A C7A 63.7(3) . . ?
C10A Rh1A C9A 36.9(3) . . ?
C3A S1A Rh1A 97.9(3) . . ?
C18A P1A Rh1A 123.1(3) . . ?
C19A P1A Rh1A 118.5(3) . . ?
C19A P1A C18A 98.4(4) . . ?
C19A P1A C21A 99.3(4) . . ?
C21A P1A Rh1A 114.7(2) . . ?
C21A P1A C18A 98.5(4) . . ?
C2A O1A Rh1A 117.5(5) . . ?
C1A N1A C16A 120.3(8) . . ?
C5A N1A C1A 121.4(7) . . ?
C5A N1A C16A 118.0(7) . . ?
C20A N2A C18A 110.7(6) . . ?
C22A N2A C18A 112.6(6) . . ?
C22A N2A C20A 107.5(6) . . ?
C22A N3A C19A 110.5(6) . . ?
C23A N3A C19A 111.1(6) . . ?
C23A N3A C22A 107.2(6) . . ?
C21A N4A C20A 110.5(6) . . ?
C21A N4A C23A 111.4(6) . . ?
C23A N4A C20A 107.5(6) . . ?
N1A C1A C2A 118.9(8) . . ?
N1A C1A C17A 119.0(7) . . ?
C2A C1A C17A 122.0(8) . . ?
O1A C2A C1A 118.2(7) . . ?
O1A C2A C3A 121.5(7) . . ?
C1A C2A C3A 120.3(7) . . ?
C2A C3A S1A 118.5(6) . . ?
C4A C3A S1A 123.4(6) . . ?
C4A C3A C2A 118.0(7) . . ?
C3A C4A C5A 120.7(8) . . ?
N1A C5A C4A 120.6(8) . . ?
C7A C6A Rh1A 72.3(5) . . ?
C7A C6A C10A 108.6(8) . . ?
C7A C6A C11A 127.7(9) . . ?
C10A C6A Rh1A 71.2(5) . . ?
C11A C6A Rh1A 122.5(6) . . ?
C11A C6A C10A 123.7(9) . . ?
C6A C7A Rh1A 70.4(5) . . ?
C6A C7A C8A 107.5(8) . . ?
C6A C7A C12A 128.0(10) . . ?
C8A C7A Rh1A 69.5(5) . . ?
C8A C7A C12A 124.3(9) . . ?
C12A C7A Rh1A 129.0(6) . . ?
C7A C8A Rh1A 72.2(5) . . ?
C7A C8A C9A 108.1(7) . . ?
C7A C8A C13A 127.0(8) . . ?
C9A C8A Rh1A 72.1(4) . . ?
C9A C8A C13A 124.5(8) . . ?
C13A C8A Rh1A 126.9(6) . . ?
C8A C9A Rh1A 69.3(4) . . ?
C8A C9A C14A 125.8(8) . . ?
C10A C9A Rh1A 71.3(4) . . ?
C10A C9A C8A 108.0(7) . . ?
C10A C9A C14A 126.1(7) . . ?
C14A C9A Rh1A 127.0(6) . . ?
C6A C10A Rh1A 69.8(5) . . ?
C6A C10A C15A 126.2(8) . . ?
C9A C10A Rh1A 71.8(5) . . ?
C9A C10A C6A 107.7(7) . . ?
C9A C10A C15A 126.0(8) . . ?
C15A C10A Rh1A 126.5(6) . . ?
N2A C18A P1A 111.0(5) . . ?
N3A C19A P1A 112.6(5) . . ?
N2A C20A N4A 115.3(6) . . ?
N4A C21A P1A 112.8(5) . . ?
N2A C22A N3A 114.3(6) . . ?
N4A C23A N3A 115.2(7) . . ?
P1B Rh1B S1B 88.67(9) . . ?
O1B Rh1B S1B 83.27(18) . . ?
O1B Rh1B P1B 88.20(18) . . ?
O1B Rh1B C6B 91.3(3) . . ?
O1B Rh1B C7B 110.7(3) . . ?
O1B Rh1B C8B 148.4(3) . . ?
O1B Rh1B C9B 144.7(3) . . ?
O1B Rh1B C10B 106.8(3) . . ?
C6B Rh1B S1B 131.3(3) . . ?
C6B Rh1B P1B 139.7(3) . . ?
C7B Rh1B S1B 159.7(3) . . ?
C7B Rh1B P1B 105.9(2) . . ?
C7B Rh1B C6B 37.8(3) . . ?
C7B Rh1B C10B 64.1(3) . . ?
C8B Rh1B S1B 126.9(3) . . ?
C8B Rh1B P1B 100.4(2) . . ?
C8B Rh1B C6B 62.6(4) . . ?
C8B Rh1B C7B 37.7(3) . . ?
C8B Rh1B C10B 64.0(3) . . ?
C9B Rh1B S1B 96.5(3) . . ?
C9B Rh1B P1B 127.1(3) . . ?
C9B Rh1B C6B 62.4(4) . . ?
C9B Rh1B C7B 63.5(4) . . ?
C9B Rh1B C8B 38.1(4) . . ?
C9B Rh1B C10B 38.1(4) . . ?
C10B Rh1B S1B 98.4(3) . . ?
C10B Rh1B P1B 164.0(3) . . ?
C10B Rh1B C6B 37.5(4) . . ?
C3B S1B Rh1B 96.6(4) . . ?
C16B P1B Rh1B 116.1(3) . . ?
C16B P1B C17B 98.6(4) . . ?
C17B P1B Rh1B 121.4(3) . . ?
C18B P1B Rh1B 119.6(3) . . ?
C18B P1B C16B 98.7(4) . . ?
C18B P1B C17B 97.9(4) . . ?
C2B O1B Rh1B 117.4(6) . . ?
C1B N1B C2AA 122.7(14) . . ?
C1B N1B C5B 120.2(12) . . ?
C5B N1B C2AA 117.0(13) . . ?
C16B N2B C19B 110.3(6) . . ?
C20B N2B C16B 113.0(7) . . ?
C20B N2B C19B 107.5(6) . . ?
C19B N3B C17B 112.3(6) . . ?
C21B N3B C17B 111.1(7) . . ?
C21B N3B C19B 109.0(6) . . ?
C20B N4B C18B 111.4(7) . . ?
C20B N4B C21B 108.9(7) . . ?
C21B N4B C18B 110.4(7) . . ?
N1B C1B C1AA 119.2(11) . . ?
N1B C1B C2B 119.4(13) . . ?
C2B C1B C1AA 121.3(10) . . ?
O1B C2B C1B 117.8(10) . . ?
O1B C2B C3B 121.1(9) . . ?
C1B C2B C3B 121.1(10) . . ?
C2B C3B S1B 119.4(7) . . ?
C2B C3B C4B 118.2(11) . . ?
C4B C3B S1B 122.3(11) . . ?
C5B C4B C3B 118.3(14) . . ?
C4B C5B N1B 122.7(13) . . ?
C7B C6B Rh1B 70.5(5) . . ?
C7B C6B C11B 124.2(10) . . ?
C10B C6B Rh1B 70.9(5) . . ?
C10B C6B C7B 110.1(9) . . ?
C10B C6B C11B 125.5(10) . . ?
C11B C6B Rh1B 121.1(7) . . ?
C6B C7B Rh1B 71.6(5) . . ?
C6B C7B C12B 125.4(10) . . ?
C8B C7B Rh1B 70.6(5) . . ?
C8B C7B C6B 106.7(9) . . ?
C8B C7B C12B 127.5(10) . . ?
C12B C7B Rh1B 128.1(6) . . ?
C7B C8B Rh1B 71.7(5) . . ?
C7B C8B C9B 108.1(9) . . ?
C7B C8B C13B 125.4(10) . . ?
C9B C8B Rh1B 70.3(5) . . ?
C9B C8B C13B 126.3(10) . . ?
C13B C8B Rh1B 127.8(6) . . ?
C8B C9B Rh1B 71.5(5) . . ?
C8B C9B C10B 109.4(9) . . ?
C8B C9B C14B 125.6(11) . . ?
C10B C9B Rh1B 72.4(6) . . ?
C10B C9B C14B 124.9(10) . . ?
C14B C9B Rh1B 124.4(8) . . ?
C6B C10B Rh1B 71.6(5) . . ?
C6B C10B C9B 105.7(9) . . ?
C6B C10B C15B 127.7(11) . . ?
C9B C10B Rh1B 69.6(5) . . ?
C9B C10B C15B 126.7(11) . . ?
C15B C10B Rh1B 124.9(7) . . ?
N2B C16B P1B 111.6(5) . . ?
N3B C17B P1B 111.1(5) . . ?
N4B C18B P1B 112.1(6) . . ?
N3B C19B N2B 113.7(6) . . ?
N4B C20B N2B 114.1(6) . . ?
N3B C21B N4B 114.0(7) . . ?
F1B2 P6 F5B2 86.5(8) . . ?
F2B2 P6 F1B2 171.0(8) . . ?
F2B2 P6 F3B2 91.7(8) . . ?
F2B2 P6 F5B2 88.6(8) . . ?
F3B2 P6 F1B2 80.2(8) . . ?
F3B2 P6 F5B2 82.2(8) . . ?
F4B2 P6 F1B2 95.1(8) . . ?
F4B2 P6 F2B2 91.7(8) . . ?
F4B2 P6 F3B2 164.0(8) . . ?
F4B2 P6 F5B2 82.3(8) . . ?
F6B2 P6 F1B2 90.4(9) . . ?
F6B2 P6 F2B2 95.9(9) . . ?
F6B2 P6 F3B2 108.9(9) . . ?
F6B2 P6 F4B2 86.3(8) . . ?
F6B2 P6 F5B2 167.9(9) . . ?
F1B1 P6 F2B1 166.8(8) . . ?
F1B1 P6 F3B1 85.7(8) . . ?
F1B1 P6 F4B1 99.1(9) . . ?
F1B1 P6 F5B1 95.8(8) . . ?
F1B1 P6 F6B1 87.0(8) . . ?
F3B1 P6 F2B1 83.2(8) . . ?
F4B1 P6 F2B1 91.1(8) . . ?
F4B1 P6 F3B1 171.7(8) . . ?
F4B1 P6 F6B1 85.2(9) . . ?
F5B1 P6 F2B1 91.7(8) . . ?
F5B1 P6 F3B1 92.0(8) . . ?
F5B1 P6 F4B1 94.2(8) . . ?
F5B1 P6 F6B1 177.2(9) . . ?
F6B1 P6 F2B1 85.6(8) . . ?
F6B1 P6 F3B1 88.4(9) . . ?
F1A P2A F2A 178.8(6) . . ?
F1A P2A F3A 91.9(6) . . ?
F1A P2A F4A 91.7(6) . . ?
F1A P2A F5A 93.8(7) . . ?
F1A P2A F6A 89.4(6) . . ?
F3A P2A F2A 89.4(5) . . ?
F3A P2A F4A 176.3(6) . . ?
F3A P2A F6A 91.1(5) . . ?
F4A P2A F2A 87.0(5) . . ?
F5A P2A F2A 86.3(5) . . ?
F5A P2A F3A 89.3(5) . . ?
F5A P2A F4A 91.2(5) . . ?
F5A P2A F6A 176.8(6) . . ?
F6A P2A F2A 90.5(5) . . ?
F6A P2A F4A 88.2(5) . . ?

loop_
_geom_bond_atom_site_label_1
_geom_bond_atom_site_label_2
_geom_bond_distance
_geom_bond_site_symmetry_2
_geom_bond_publ_flag
Rh1A S1A 2.367(2) . ?
Rh1A P1A 2.284(2) . ?
Rh1A O1A 2.086(5) . ?
Rh1A C6A 2.174(9) . ?
Rh1A C7A 2.199(8) . ?
Rh1A C8A 2.163(8) . ?
Rh1A C9A 2.200(7) . ?
Rh1A C10A 2.192(8) . ?
S1A C3A 1.729(7) . ?
P1A C18A 1.842(8) . ?
P1A C19A 1.818(8) . ?
P1A C21A 1.826(7) . ?
O1A C2A 1.334(9) . ?
N1A C1A 1.375(10) . ?
N1A C5A 1.341(11) . ?
N1A C16A 1.480(10) . ?
N2A C18A 1.485(9) . ?
N2A C20A 1.464(9) . ?
N2A C22A 1.463(10) . ?
N3A C19A 1.487(9) . ?
N3A C22A 1.484(10) . ?
N3A C23A 1.473(9) . ?
N4A C20A 1.472(10) . ?
N4A C21A 1.457(9) . ?
N4A C23A 1.462(10) . ?
C1A C2A 1.385(10) . ?
C1A C17A 1.494(12) . ?
C2A C3A 1.414(11) . ?
C3A C4A 1.375(10) . ?
C4A C5A 1.377(11) . ?
C6A C7A 1.396(12) . ?
C6A C10A 1.458(12) . ?
C6A C11A 1.457(13) . ?
C7A C8A 1.430(12) . ?
C7A C12A 1.536(12) . ?
C8A C9A 1.441(10) . ?
C8A C13A 1.515(12) . ?
C9A C10A 1.391(11) . ?
C9A C14A 1.466(12) . ?
C10A C15A 1.504(11) . ?
Rh1B S1B 2.365(2) . ?
Rh1B P1B 2.272(2) . ?
Rh1B O1B 2.067(6) . ?
Rh1B C6B 2.212(9) . ?
Rh1B C7B 2.197(9) . ?
Rh1B C8B 2.182(9) . ?
Rh1B C9B 2.166(10) . ?
Rh1B C10B 2.203(9) . ?
S1B C3B 1.724(12) . ?
P1B C16B 1.837(8) . ?
P1B C17B 1.844(8) . ?
P1B C18B 1.831(9) . ?
O1B C2B 1.332(10) . ?
N1B C2AA 1.500(15) . ?
N1B C1B 1.348(14) . ?
N1B C5B 1.368(19) . ?
N2B C16B 1.466(11) . ?
N2B C19B 1.493(10) . ?
N2B C20B 1.460(10) . ?
N3B C17B 1.466(10) . ?
N3B C19B 1.451(10) . ?
N3B C21B 1.451(10) . ?
N4B C18B 1.474(11) . ?
N4B C20B 1.457(11) . ?
N4B C21B 1.469(10) . ?
C1AA C1B 1.485(16) . ?
C1B C2B 1.390(14) . ?
C2B C3B 1.396(14) . ?
C3B C4B 1.413(13) . ?
C4B C5B 1.364(19) . ?
C6B C7B 1.430(13) . ?
C6B C10B 1.419(13) . ?
C6B C11B 1.507(14) . ?
C7B C8B 1.413(13) . ?
C7B C12B 1.513(13) . ?
C8B C9B 1.421(13) . ?
C8B C13B 1.505(13) . ?
C9B C10B 1.426(14) . ?
C9B C14B 1.509(14) . ?
C10B C15B 1.484(13) . ?
P6 F1B2 1.588(11) . ?
P6 F2B2 1.567(11) . ?
P6 F3B2 1.571(11) . ?
P6 F4B2 1.565(11) . ?
P6 F5B2 1.608(11) . ?
P6 F6B2 1.558(17) . ?
P6 F1B1 1.566(11) . ?
P6 F2B1 1.613(11) . ?
P6 F3B1 1.610(11) . ?
P6 F4B1 1.580(11) . ?
P6 F5B1 1.578(11) . ?
P6 F6B1 1.599(12) . ?
P2A F1A 1.525(8) . ?
P2A F2A 1.566(8) . ?
P2A F3A 1.551(7) . ?
P2A F4A 1.565(7) . ?
P2A F5A 1.550(7) . ?
P2A F6A 1.553(7) . ?
